data_7034647
loop_
_publ_author_name
'Caballero-Jim\'enez, Judith'
'Habib, Fatemah'
'Ram\'irez-Rosales, Daniel'
'Grande-Aztatzi, Rafael'
'Merino, Gabriel'
'Korobkov, Ilia'
'Singh, Mukesh Kumar'
'Rajaraman, Gopalan'
'Reyes-Ortega, Yasmi'
'Murugesu, Muralee'

_publ_section_title
;
 Inducing magnetic communication in caged dinuclear Co(ii) systems.
;
_journal_issue 18
_journal_name_full 'Dalton transactions (Cambridge, England : 2003)'
_journal_page_first 8649
_journal_page_last 8659
_journal_paper_doi 10.1039/c5dt00497g
_journal_volume 44
_journal_year 2015
_chemical_formula_sum 'C39 H56 Cl3 Co2 N10 O13'
_chemical_formula_weight 1097.14
_chemical_name_systematic
; 
 ? 
;
_space_group_crystal_system monoclinic
_space_group_IT_number 15
_space_group_name_Hall '-C 2yc'
_space_group_name_H-M_alt 'C 1 2/c 1'
_symmetry_space_group_name_Hall '-C 2yc'
_symmetry_space_group_name_H-M 'C 1 2/c 1'
_atom_sites_solution_hydrogens geom
_audit_creation_method SHELXL-2013
_audit_update_record
;
2015-01-21 deposited with the CCDC.
2015-03-27 downloaded from the CCDC.
;
_cell_angle_alpha 90
_cell_angle_beta 115.497(2)
_cell_angle_gamma 90
_cell_formula_units_Z 8
_cell_length_a 39.4302(15)
_cell_length_b 9.1554(4)
_cell_length_c 30.0283(12)
_cell_measurement_reflns_used 9965
_cell_measurement_temperature 200(2)
_cell_measurement_theta_max 24.75
_cell_measurement_theta_min 2.29
_cell_volume 9784.4(7)
_computing_cell_refinement 'APEX II, Bruker (2009)'
_computing_data_collection 'APEX II, Bruker (2009)'
_computing_data_reduction 'XPREP, Bruker (2009)'
_computing_molecular_graphics 'SHELXTL, Bruker (2004)'
_computing_publication_material 'SHELXTL, Bruker (2004)'
_computing_structure_refinement 'SHELXL-2013 (Sheldrick, 2013)'
_computing_structure_solution 'SHELXS-03 (Sheldrick, 2003)'
_diffrn_ambient_temperature 200(2)
_diffrn_measured_fraction_theta_full 0.989
_diffrn_measured_fraction_theta_max 0.990
_diffrn_measurement_device_type 'Bruker APEX-II CCD'
_diffrn_measurement_method '\f and \w scans'
_diffrn_radiation_type MoK\a
_diffrn_radiation_wavelength 0.71073
_diffrn_reflns_av_R_equivalents 0.0901
_diffrn_reflns_av_unetI/netI 0.0593
_diffrn_reflns_Laue_measured_fraction_full 0.989
_diffrn_reflns_Laue_measured_fraction_max 0.990
_diffrn_reflns_limit_h_max 49
_diffrn_reflns_limit_h_min -49
_diffrn_reflns_limit_k_max 11
_diffrn_reflns_limit_k_min -11
_diffrn_reflns_limit_l_max 33
_diffrn_reflns_limit_l_min -37
_diffrn_reflns_number 66119
_diffrn_reflns_point_group_measured_fraction_full 0.989
_diffrn_reflns_point_group_measured_fraction_max 0.990
_diffrn_reflns_theta_full 25.242
_diffrn_reflns_theta_max 26.372
_diffrn_reflns_theta_min 2.247
_exptl_absorpt_coefficient_mu 0.912
_exptl_absorpt_correction_T_max 0.7457
_exptl_absorpt_correction_T_min 0.6503
_exptl_absorpt_correction_type multi-scan
_exptl_absorpt_process_details 'SADABS, Bruker (2003)'
_exptl_crystal_colour green
_exptl_crystal_density_diffrn 1.490
_exptl_crystal_density_meas ?
_exptl_crystal_description block
_exptl_crystal_F_000 4552
_exptl_crystal_size_max 0.170
_exptl_crystal_size_mid 0.110
_exptl_crystal_size_min 0.090
_refine_diff_density_max 1.872
_refine_diff_density_min -1.473
_refine_diff_density_rms 0.105
_refine_ls_extinction_method none
_refine_ls_goodness_of_fit_ref 1.015
_refine_ls_hydrogen_treatment constr
_refine_ls_matrix_type full
_refine_ls_number_parameters 649
_refine_ls_number_reflns 9912
_refine_ls_number_restraints 420
_refine_ls_restrained_S_all 1.004
_refine_ls_R_factor_all 0.1241
_refine_ls_R_factor_gt 0.0788
_refine_ls_shift/su_max 0.000
_refine_ls_shift/su_mean 0.000
_refine_ls_structure_factor_coef Fsqd
_refine_ls_weighting_details 'w=1/[\s^2^(Fo^2^)+(0.1027P)^2^+51.6135P] where P=(Fo^2^+2Fc^2^)/3'
_refine_ls_weighting_scheme calc
_refine_ls_wR_factor_gt 0.1864
_refine_ls_wR_factor_ref 0.2134
_reflns_Friedel_coverage 0.000
_reflns_number_gt 6454
_reflns_number_total 9912
_reflns_threshold_expression 'I > 2\s(I)'
_cod_data_source_file c5dt00497g2.cif
_cod_data_source_block mm234
_cod_depositor_comments
;
The following automatic conversions were performed:

'_exptl_crystal_density_meas' value 'n/a' was changed to '?' - the
value is perceived as not measured.

Automatic conversion script
Id: cif_fix_values 3105 2015-03-04 15:46:00Z robertas 

 Adding full bibliography for 7034646--7034652.cif.
;
_cod_database_code 7034647
_shelx_space_group_comment
; 
The symmetry employed for this shelxl refinement is uniquely defined 
by the following loop, which should always be used as a source of 
symmetry information in preference to the above space-group names. 
They are only intended as comments. 
;
_shelx_estimated_absorpt_t_min 0.860
_shelx_estimated_absorpt_t_max 0.922
_shelxl_version_number 2013-4

loop_
_space_group_symop_operation_xyz
'x, y, z'
'-x, y, -z+1/2'
'x+1/2, y+1/2, z'
'-x+1/2, y+1/2, -z+1/2'
'-x, -y, -z'
'x, -y, z-1/2'
'-x+1/2, -y+1/2, -z'
'x+1/2, -y+1/2, z-1/2'

loop_
_atom_site_label
_atom_site_type_symbol
_atom_site_fract_x
_atom_site_fract_y
_atom_site_fract_z
_atom_site_U_iso_or_equiv
_atom_site_adp_type
_atom_site_occupancy
_atom_site_site_symmetry_order
_atom_site_calc_flag
_atom_site_refinement_flags_posn
_atom_site_refinement_flags_adp
_atom_site_refinement_flags_occupancy
_atom_site_disorder_assembly
_atom_site_disorder_group
Co1 Co 0.16353(2) 0.46241(8) 0.04629(2) 0.0292(2) Uani 1 1 d . . . . .
Co2 Co 0.09730(2) 0.48314(8) 0.20459(3) 0.0299(2) Uani 1 1 d . . . . .
O1 O 0.14126(12) 0.4760(5) 0.09421(16) 0.0478(10) Uani 1 1 d . . . . .
Cl1 Cl 0.23917(4) -0.04106(17) 0.08766(6) 0.0444(4) Uani 1 1 d D U . . .
O2 O 0.20831(13) 0.0161(6) 0.04600(18) 0.0644(14) Uani 1 1 d D U . . .
O3 O 0.27174(15) 0.0440(7) 0.0943(2) 0.0858(18) Uani 1 1 d D U . . .
O4 O 0.2469(2) -0.1838(6) 0.0800(2) 0.106(2) Uani 1 1 d D U . . .
O5 O 0.23397(15) -0.0228(7) 0.13154(18) 0.0732(16) Uani 1 1 d D U . . .
Cl2 Cl 0.14791(5) -0.01846(19) 0.31151(7) 0.0542(4) Uani 1 1 d D U . . .
O6 O 0.11245(15) 0.0397(7) 0.2816(2) 0.0906(19) Uani 1 1 d D U . . .
O7 O 0.1768(2) 0.0783(9) 0.3170(4) 0.156(4) Uani 1 1 d D U . . .
O8 O 0.1530(2) -0.1425(8) 0.2890(4) 0.154(3) Uani 1 1 d D U . . .
O9 O 0.1501(2) -0.0567(14) 0.3573(3) 0.174(4) Uani 1 1 d D U . . .
Cl3 Cl 0.04541(7) 0.4871(5) -0.10805(9) 0.1322(15) Uani 1 1 d D U . . .
O10 O 0.0664(2) 0.4410(13) -0.0598(3) 0.168(4) Uani 1 1 d D U . . .
O11 O 0.0666(3) 0.6120(11) -0.1142(3) 0.168(3) Uani 1 1 d D U . . .
O12 O 0.00912(17) 0.5288(11) -0.1153(3) 0.137(3) Uani 1 1 d D U . . .
O13 O 0.0421(3) 0.3797(11) -0.1448(3) 0.164(3) Uani 1 1 d D U . . .
N1 N 0.18584(13) 0.4536(5) -0.00989(16) 0.0358(10) Uani 1 1 d . . . . .
N2 N 0.22113(12) 0.4845(5) 0.09331(15) 0.0343(10) Uani 1 1 d . . . . .
H2C H 0.2263 0.5915 0.0986 0.041 Uiso 1 1 calc R U . . .
N3 N 0.14760(13) 0.2460(5) 0.02021(16) 0.0359(10) Uani 1 1 d . . . . .
H3C H 0.1688 0.1813 0.0416 0.043 Uiso 1 1 calc R U . . .
N4 N 0.13456(16) 0.6432(5) 0.00305(19) 0.0470(13) Uani 1 1 d . . . . .
H4C H 0.1078 0.6183 -0.0188 0.056 Uiso 0.5 1 calc R U P A 1
H4D H 0.1122 0.5940 -0.0230 0.056 Uiso 0.5 1 calc R U P B 2
N5 N 0.07482(13) 0.4946(5) 0.26084(17) 0.0388(11) Uani 1 1 d . . . . .
N6 N 0.14819(12) 0.5185(6) 0.26793(17) 0.0425(12) Uani 1 1 d . . . . .
H6C H 0.1537 0.6255 0.2699 0.051 Uiso 1 1 calc R U . . .
N7 N 0.07584(13) 0.2686(5) 0.19830(17) 0.0377(11) Uani 1 1 d . . . . .
H7C H 0.0968 0.2062 0.2215 0.045 Uiso 1 1 calc R U . . .
N8 N 0.06077(17) 0.6596(6) 0.1757(2) 0.0545(15) Uani 1 1 d . . . . .
H8B H 0.0375 0.6322 0.1458 0.065 Uiso 0.5 1 calc R U P C 1
H8C H 0.0366 0.6092 0.1547 0.065 Uiso 0.5 1 calc R U P D 2
N9 N 0.11633(11) 0.4811(5) 0.15315(15) 0.0287(9) Uani 1 1 d . . . . .
C1 C 0.22639(16) 0.4923(7) 0.0156(2) 0.0439(15) Uani 1 1 d . . . . .
H1A H 0.2293 0.5998 0.0172 0.053 Uiso 1 1 calc R U . . .
H1B H 0.2398 0.4526 -0.0030 0.053 Uiso 1 1 calc R U . . .
C2 C 0.24301(16) 0.4301(8) 0.0669(2) 0.0465(15) Uani 1 1 d . . . . .
H2A H 0.2421 0.3221 0.0654 0.056 Uiso 1 1 calc R U . . .
H2B H 0.2696 0.4605 0.0847 0.056 Uiso 1 1 calc R U . . .
C3 C 0.18086(18) 0.3036(7) -0.0298(2) 0.0449(15) Uani 1 1 d . . . . .
H3A H 0.2029 0.2435 -0.0092 0.054 Uiso 1 1 calc R U . . .
H3B H 0.1790 0.3059 -0.0638 0.054 Uiso 1 1 calc R U . . .
C4 C 0.14567(18) 0.2364(7) -0.0303(2) 0.0443(14) Uani 1 1 d . . . . .
H4A H 0.1232 0.2892 -0.0540 0.053 Uiso 1 1 calc R U . . .
H4B H 0.1437 0.1330 -0.0408 0.053 Uiso 1 1 calc R U . . .
C5 C 0.16463(18) 0.5616(7) -0.0487(2) 0.0419(14) Uani 1 1 d . . . . .
H5A H 0.1413 0.5161 -0.0733 0.050 Uiso 1 1 calc R U . . .
H5B H 0.1800 0.5927 -0.0658 0.050 Uiso 1 1 calc R U . . .
C6 C 0.1549(2) 0.6921(7) -0.0263(2) 0.0490(16) Uani 1 1 d . . . . .
H6A H 0.1781 0.7447 -0.0046 0.059 Uiso 1 1 calc R U . . .
H6B H 0.1388 0.7597 -0.0526 0.059 Uiso 1 1 calc R U . . .
C7 C 0.23485(16) 0.4162(7) 0.14336(19) 0.0388(13) Uani 1 1 d . . . . .
H7A H 0.2625 0.4060 0.1577 0.047 Uiso 1 1 calc R U . . .
H7B H 0.2240 0.3171 0.1401 0.047 Uiso 1 1 calc R U . . .
C8 C 0.20693(13) 0.4387(6) 0.20432(18) 0.0322(12) Uani 1 1 d . . . . .
H8A H 0.2009 0.3377 0.1998 0.039 Uiso 1 1 calc R U . . .
C9 C 0.22441(14) 0.5051(6) 0.17764(19) 0.0338(12) Uani 1 1 d . . . . .
C10 C 0.23291(16) 0.6525(7) 0.1846(2) 0.0416(14) Uani 1 1 d . . . . .
H10A H 0.2453 0.6984 0.1673 0.050 Uiso 1 1 calc R U . . .
C11 C 0.22344(16) 0.7332(8) 0.2165(2) 0.0499(16) Uani 1 1 d . . . . .
H11A H 0.2285 0.8350 0.2201 0.060 Uiso 1 1 calc R U . . .
C12 C 0.20652(16) 0.6662(7) 0.2434(2) 0.0465(15) Uani 1 1 d . . . . .
H12A H 0.2007 0.7219 0.2658 0.056 Uiso 1 1 calc R U . . .
C13 C 0.19820(14) 0.5193(7) 0.2375(2) 0.0394(14) Uani 1 1 d . . . . .
C14 C 0.18144(16) 0.4397(8) 0.2671(2) 0.0459(15) Uani 1 1 d . . . . .
H14A H 0.2009 0.4279 0.3014 0.055 Uiso 1 1 calc R U . . .
H14B H 0.1735 0.3411 0.2530 0.055 Uiso 1 1 calc R U . . .
C15 C 0.11317(16) 0.1869(7) 0.0222(2) 0.0411(13) Uani 1 1 d . . . . .
H15A H 0.1056 0.0962 0.0024 0.049 Uiso 1 1 calc R U . . .
H15B H 0.0925 0.2586 0.0070 0.049 Uiso 1 1 calc R U . . .
C16 C 0.08955(15) 0.1868(6) 0.0881(2) 0.0370(13) Uani 1 1 d . . . . .
H16A H 0.0668 0.2290 0.0647 0.044 Uiso 1 1 calc R U . . .
C17 C 0.11819(16) 0.1541(6) 0.0738(2) 0.0383(13) Uani 1 1 d . . . . .
C18 C 0.15120(17) 0.0932(7) 0.1091(2) 0.0464(15) Uani 1 1 d . . . . .
H18A H 0.1712 0.0709 0.1007 0.056 Uiso 1 1 calc R U . . .
C19 C 0.1551(2) 0.0650(8) 0.1561(3) 0.0553(18) Uani 1 1 d . . . . .
H19A H 0.1777 0.0227 0.1798 0.066 Uiso 1 1 calc R U . . .
C20 C 0.12644(18) 0.0977(7) 0.1691(2) 0.0468(15) Uani 1 1 d . . . . .
H20A H 0.1294 0.0777 0.2016 0.056 Uiso 1 1 calc R U . . .
C21 C 0.09364(15) 0.1588(6) 0.1355(2) 0.0369(13) Uani 1 1 d . . . . .
C22 C 0.06198(17) 0.1991(7) 0.1491(2) 0.0440(14) Uani 1 1 d . . . . .
H22A H 0.0446 0.2670 0.1239 0.053 Uiso 1 1 calc R U . . .
H22B H 0.0477 0.1099 0.1487 0.053 Uiso 1 1 calc R U . . .
C23 C 0.1374(4) 0.7766(14) 0.0403(5) 0.038(3) Uani 0.5 1 d . U P E 1
H23A H 0.1607 0.7668 0.0713 0.045 Uiso 0.5 1 calc R U P E 1
H23B H 0.1384 0.8712 0.0249 0.045 Uiso 0.5 1 calc R U P E 1
C24 C 0.10896(17) 0.7741(9) 0.1000(2) 0.034(2) Uani 0.5 1 d G U P E 1
H24A H 0.1337 0.7734 0.1260 0.041 Uiso 0.5 1 calc R U P E 1
C25 C 0.10370(19) 0.7720(10) 0.0512(3) 0.040(2) Uani 0.5 1 d G U P E 1
C26 C 0.0676(2) 0.7730(12) 0.0132(2) 0.054(3) Uani 0.5 1 d G U P E 1
H26A H 0.0640 0.7716 -0.0202 0.064 Uiso 0.5 1 calc R U P E 1
C27 C 0.03668(17) 0.7762(13) 0.0241(3) 0.067(4) Uani 0.5 1 d G U P E 1
H27A H 0.0120 0.7769 -0.0019 0.081 Uiso 0.5 1 calc R U P E 1
C28 C 0.04194(18) 0.7783(12) 0.0729(3) 0.057(3) Uani 0.5 1 d G U P E 1
H28A H 0.0208 0.7804 0.0804 0.068 Uiso 0.5 1 calc R U P E 1
C29 C 0.0781(2) 0.7772(10) 0.1109(2) 0.042(3) Uani 0.5 1 d G U P E 1
C30 C 0.0848(4) 0.7900(14) 0.1641(5) 0.039(3) Uani 0.5 1 d . U P E 1
H30A H 0.0764 0.8869 0.1702 0.047 Uiso 0.5 1 calc R U P E 1
H30B H 0.1119 0.7794 0.1860 0.047 Uiso 0.5 1 calc R U P E 1
C23' C 0.1168(5) 0.7591(16) 0.0180(5) 0.048(3) Uani 0.5 1 d . U P E 2
H23C H 0.1248 0.8576 0.0192 0.057 Uiso 0.5 1 calc R U P E 2
C24' C 0.0884(2) 0.7559(9) 0.0781(3) 0.035(2) Uani 0.5 1 d G U P E 2
H24B H 0.1101 0.8046 0.1011 0.043 Uiso 0.5 1 calc R U P E 2
C25' C 0.0854(2) 0.7199(10) 0.0316(3) 0.044(3) Uani 0.5 1 d G U P E 2
C26' C 0.0535(2) 0.6486(11) -0.0020(2) 0.060(3) Uani 0.5 1 d G U P E 2
H26B H 0.0515 0.6240 -0.0338 0.072 Uiso 0.5 1 calc R U P E 2
C27' C 0.0246(2) 0.6132(11) 0.0109(3) 0.065(4) Uani 0.5 1 d G U P E 2
H27B H 0.0029 0.5644 -0.0120 0.078 Uiso 0.5 1 calc R U P E 2
C28' C 0.0276(2) 0.6491(11) 0.0575(3) 0.055(3) Uani 0.5 1 d G U P E 2
H28B H 0.0079 0.6249 0.0663 0.066 Uiso 0.5 1 calc R U P E 2
C29' C 0.0595(2) 0.7205(9) 0.0911(2) 0.036(2) Uani 0.5 1 d G U P E 2
C30' C 0.0632(4) 0.7675(14) 0.1417(5) 0.040(3) Uani 0.5 1 d . U P E 2
H30C H 0.0671 0.8675 0.1510 0.048 Uiso 0.5 1 calc R U P E 2
C31 C 0.10561(18) 0.5440(10) 0.3073(2) 0.062(2) Uani 1 1 d . . . . .
H31A H 0.1008 0.5128 0.3356 0.074 Uiso 1 1 calc R U . . .
H31B H 0.1072 0.6520 0.3077 0.074 Uiso 1 1 calc R U . . .
C32 C 0.14251(17) 0.4786(10) 0.3118(2) 0.061(2) Uani 1 1 d . . . . .
H32A H 0.1636 0.5162 0.3419 0.073 Uiso 1 1 calc R U . . .
H32B H 0.1418 0.3710 0.3145 0.073 Uiso 1 1 calc R U . . .
C33 C 0.06136(17) 0.3486(7) 0.2657(2) 0.0462(15) Uani 1 1 d . . . . .
H33A H 0.0414 0.3577 0.2772 0.055 Uiso 1 1 calc R U . . .
H33B H 0.0823 0.2917 0.2906 0.055 Uiso 1 1 calc R U . . .
C34 C 0.04603(17) 0.2689(7) 0.2167(2) 0.0459(15) Uani 1 1 d . . . . .
H34A H 0.0393 0.1675 0.2210 0.055 Uiso 1 1 calc R U . . .
H34B H 0.0232 0.3188 0.1927 0.055 Uiso 1 1 calc R U . . .
C35 C 0.04375(17) 0.6013(7) 0.2427(2) 0.0431(14) Uani 1 1 d . . . . .
H35A H 0.0401 0.6419 0.2709 0.052 Uiso 1 1 calc R U . . .
H35B H 0.0202 0.5519 0.2204 0.052 Uiso 1 1 calc R U . . .
C36 C 0.0523(2) 0.7228(8) 0.2155(3) 0.0589(19) Uani 1 1 d . . . . .
H36A H 0.0305 0.7894 0.2010 0.071 Uiso 1 1 calc R U . . .
H36B H 0.0741 0.7796 0.2386 0.071 Uiso 1 1 calc R U . . .
C37 C 0.12883(14) 0.4784(6) 0.12403(19) 0.0310(11) Uani 1 1 d . . . . .
N10 N 0.0589(7) -0.028(3) 0.3471(9) 0.130(9) Uiso 0.5 1 d D . P F 1
C38 C 0.0444(8) -0.005(3) 0.3741(10) 0.129(9) Uiso 0.5 1 d D . P F 1
C39 C 0.0258(9) -0.016(3) 0.4059(12) 0.163(12) Uiso 0.5 1 d D . P F 1
H39A H 0.0050 -0.0858 0.3918 0.245 Uiso 0.5 1 calc R U P F 1
H39B H 0.0160 0.0798 0.4089 0.245 Uiso 0.5 1 calc R U P F 1
H39C H 0.0437 -0.0501 0.4385 0.245 Uiso 0.5 1 calc R U P F 1
N11 N 0.0146(4) -0.0158(14) 0.2728(5) 0.072(2) Uiso 0.5 1 d D . P G -2
C40 C 0.0381(4) -0.0079(19) 0.3114(6) 0.072(2) Uiso 0.5 1 d D . P G -2
C41 C 0.0682(5) 0.014(2) 0.3608(6) 0.072(2) Uiso 0.5 1 d D . P G -2
H41A H 0.0574 0.0237 0.3846 0.109 Uiso 0.5 1 calc R U P G -2
H41B H 0.0820 0.1037 0.3612 0.109 Uiso 0.5 1 calc R U P G -2
H41C H 0.0854 -0.0692 0.3698 0.109 Uiso 0.5 1 calc R U P G -2

loop_
_atom_site_aniso_label
_atom_site_aniso_U_11
_atom_site_aniso_U_22
_atom_site_aniso_U_33
_atom_site_aniso_U_23
_atom_site_aniso_U_13
_atom_site_aniso_U_12
Co1 0.0277(4) 0.0349(4) 0.0275(4) 0.0010(3) 0.0143(3) 0.0017(3)
Co2 0.0239(4) 0.0391(4) 0.0304(4) -0.0004(3) 0.0152(3) -0.0021(3)
O1 0.050(3) 0.056(3) 0.050(3) 0.005(2) 0.033(2) 0.007(2)
Cl1 0.0393(8) 0.0515(9) 0.0482(8) 0.0167(7) 0.0244(7) 0.0147(7)
O2 0.053(3) 0.074(3) 0.060(3) 0.025(3) 0.019(2) 0.024(2)
O3 0.059(3) 0.116(5) 0.082(4) 0.007(3) 0.029(3) -0.015(3)
O4 0.151(6) 0.057(3) 0.090(4) 0.007(3) 0.034(4) 0.045(4)
O5 0.058(3) 0.114(5) 0.052(3) 0.011(3) 0.028(2) 0.023(3)
Cl2 0.0427(8) 0.0567(10) 0.0615(10) 0.0124(8) 0.0209(8) 0.0090(7)
O6 0.063(3) 0.122(5) 0.081(4) 0.033(4) 0.025(3) 0.041(3)
O7 0.086(5) 0.110(6) 0.251(10) 0.021(6) 0.053(6) -0.038(5)
O8 0.132(7) 0.086(5) 0.263(10) -0.053(6) 0.104(7) 0.012(4)
O9 0.110(6) 0.322(13) 0.083(5) 0.086(6) 0.037(5) 0.052(7)
Cl3 0.0667(14) 0.281(4) 0.0691(14) 0.078(2) 0.0484(12) 0.086(2)
O10 0.095(6) 0.270(11) 0.114(5) 0.104(6) 0.021(5) 0.064(7)
O11 0.160(8) 0.251(9) 0.157(8) 0.062(6) 0.127(7) 0.059(6)
O12 0.056(3) 0.271(11) 0.081(4) 0.021(5) 0.026(3) 0.065(5)
O13 0.150(8) 0.239(9) 0.151(6) 0.068(6) 0.109(6) 0.085(6)
N1 0.036(2) 0.045(3) 0.029(2) 0.003(2) 0.016(2) 0.008(2)
N2 0.030(2) 0.048(3) 0.026(2) 0.006(2) 0.0129(19) 0.000(2)
N3 0.035(2) 0.038(3) 0.036(2) -0.003(2) 0.016(2) 0.002(2)
N4 0.067(3) 0.035(3) 0.057(3) 0.016(2) 0.044(3) 0.020(2)
N5 0.030(2) 0.051(3) 0.040(3) -0.001(2) 0.019(2) -0.002(2)
N6 0.023(2) 0.074(4) 0.033(2) -0.006(2) 0.014(2) -0.006(2)
N7 0.031(2) 0.042(3) 0.045(3) 0.008(2) 0.022(2) 0.003(2)
N8 0.076(4) 0.048(3) 0.066(3) 0.015(3) 0.055(3) 0.023(3)
N9 0.027(2) 0.041(3) 0.026(2) 0.0005(18) 0.0187(19) 0.0018(19)
C1 0.038(3) 0.063(4) 0.038(3) 0.002(3) 0.024(3) 0.000(3)
C2 0.028(3) 0.077(5) 0.039(3) 0.007(3) 0.019(3) 0.004(3)
C3 0.050(4) 0.050(4) 0.041(3) -0.002(3) 0.025(3) 0.011(3)
C4 0.053(4) 0.046(4) 0.037(3) -0.005(3) 0.023(3) 0.004(3)
C5 0.047(3) 0.053(4) 0.033(3) 0.006(3) 0.024(3) 0.010(3)
C6 0.066(4) 0.043(4) 0.050(4) 0.013(3) 0.036(3) 0.013(3)
C7 0.033(3) 0.052(4) 0.033(3) 0.011(3) 0.016(2) 0.003(3)
C8 0.018(2) 0.046(3) 0.028(3) 0.004(2) 0.006(2) 0.000(2)
C9 0.021(2) 0.047(3) 0.028(3) 0.005(2) 0.005(2) 0.001(2)
C10 0.031(3) 0.058(4) 0.036(3) 0.001(3) 0.015(3) -0.014(3)
C11 0.036(3) 0.055(4) 0.055(4) -0.011(3) 0.015(3) -0.014(3)
C12 0.031(3) 0.063(4) 0.042(3) -0.016(3) 0.013(3) -0.010(3)
C13 0.017(2) 0.068(4) 0.030(3) 0.000(3) 0.007(2) 0.000(3)
C14 0.027(3) 0.078(5) 0.035(3) 0.007(3) 0.015(2) 0.002(3)
C15 0.039(3) 0.039(3) 0.046(3) -0.002(3) 0.018(3) -0.002(3)
C16 0.029(3) 0.030(3) 0.052(3) -0.003(2) 0.017(3) -0.005(2)
C17 0.039(3) 0.026(3) 0.048(3) -0.001(2) 0.016(3) -0.003(2)
C18 0.042(3) 0.048(4) 0.059(4) 0.008(3) 0.030(3) 0.010(3)
C19 0.054(4) 0.058(4) 0.055(4) 0.018(3) 0.025(3) 0.026(3)
C20 0.055(4) 0.046(4) 0.047(3) 0.012(3) 0.029(3) 0.014(3)
C21 0.034(3) 0.033(3) 0.049(3) -0.006(3) 0.023(3) -0.004(2)
C22 0.040(3) 0.038(3) 0.057(4) -0.008(3) 0.025(3) -0.008(3)
C23 0.048(7) 0.023(6) 0.049(8) 0.005(6) 0.028(6) 0.000(6)
C24 0.033(5) 0.027(5) 0.045(5) 0.000(5) 0.020(5) 0.007(5)
C25 0.043(6) 0.033(6) 0.045(6) 0.010(5) 0.020(5) 0.009(5)
C26 0.042(6) 0.080(9) 0.041(6) 0.012(6) 0.020(5) 0.020(7)
C27 0.039(6) 0.103(10) 0.057(6) 0.016(7) 0.018(5) 0.019(7)
C28 0.035(6) 0.080(9) 0.062(6) 0.014(7) 0.029(5) 0.024(6)
C29 0.038(6) 0.034(6) 0.056(6) 0.007(5) 0.022(5) 0.013(5)
C30 0.051(8) 0.026(6) 0.055(6) 0.003(6) 0.036(6) 0.004(6)
C23' 0.066(8) 0.039(7) 0.049(8) 0.007(6) 0.036(7) 0.012(7)
C24' 0.046(6) 0.027(5) 0.041(5) 0.007(5) 0.026(5) 0.012(5)
C25' 0.043(6) 0.050(8) 0.043(6) 0.007(5) 0.022(5) 0.020(5)
C26' 0.049(6) 0.083(10) 0.042(6) 0.001(6) 0.014(5) 0.015(6)
C27' 0.049(7) 0.088(10) 0.047(6) -0.013(7) 0.012(6) -0.001(7)
C28' 0.037(6) 0.073(9) 0.051(6) 0.005(6) 0.016(5) 0.009(6)
C29' 0.039(6) 0.034(6) 0.037(5) 0.012(4) 0.018(5) 0.015(5)
C30' 0.056(8) 0.022(6) 0.059(7) -0.002(5) 0.042(6) 0.003(6)
C31 0.042(4) 0.109(6) 0.040(3) -0.016(4) 0.024(3) -0.012(4)
C32 0.035(3) 0.122(7) 0.027(3) 0.004(4) 0.015(3) -0.003(4)
C33 0.037(3) 0.062(4) 0.049(4) 0.011(3) 0.028(3) -0.001(3)
C34 0.041(3) 0.047(4) 0.065(4) 0.007(3) 0.038(3) -0.004(3)
C35 0.040(3) 0.055(4) 0.048(3) -0.003(3) 0.032(3) 0.005(3)
C36 0.079(5) 0.050(4) 0.079(5) -0.003(4) 0.064(4) 0.008(4)
C37 0.025(2) 0.032(3) 0.033(3) 0.004(2) 0.010(2) 0.004(2)

loop_
_atom_type_symbol
_atom_type_description
_atom_type_scat_dispersion_real
_atom_type_scat_dispersion_imag
_atom_type_scat_source
C C 0.0033 0.0016 'International Tables Vol C Tables 4.2.6.8 and 6.1.1.4'
H H 0.0000 0.0000 'International Tables Vol C Tables 4.2.6.8 and 6.1.1.4'
N N 0.0061 0.0033 'International Tables Vol C Tables 4.2.6.8 and 6.1.1.4'
O O 0.0106 0.0060 'International Tables Vol C Tables 4.2.6.8 and 6.1.1.4'
Cl Cl 0.1484 0.1585 'International Tables Vol C Tables 4.2.6.8 and 6.1.1.4'
Co Co 0.3494 0.9721 'International Tables Vol C Tables 4.2.6.8 and 6.1.1.4'

loop_
_geom_angle_atom_site_label_1
_geom_angle_atom_site_label_2
_geom_angle_atom_site_label_3
_geom_angle
O1 Co1 N2 101.18(17)
O1 Co1 N4 96.07(17)
N2 Co1 N4 118.6(2)
O1 Co1 N3 99.97(18)
N2 Co1 N3 113.53(18)
N4 Co1 N3 120.6(2)
O1 Co1 N1 177.05(17)
N2 Co1 N1 81.18(17)
N4 Co1 N1 81.20(17)
N3 Co1 N1 80.58(17)
N9 Co2 N8 96.19(18)
N9 Co2 N6 99.87(17)
N8 Co2 N6 118.3(2)
N9 Co2 N7 101.08(18)
N8 Co2 N7 120.2(2)
N6 Co2 N7 114.3(2)
N9 Co2 N5 177.54(18)
N8 Co2 N5 81.38(18)
N6 Co2 N5 80.99(17)
N7 Co2 N5 80.59(17)
C37 O1 Co1 176.9(4)
O4 Cl1 O2 111.7(4)
O4 Cl1 O5 113.2(4)
O2 Cl1 O5 111.2(3)
O4 Cl1 O3 106.6(4)
O2 Cl1 O3 107.3(3)
O5 Cl1 O3 106.5(4)
O8 Cl2 O9 108.6(7)
O8 Cl2 O7 107.2(6)
O9 Cl2 O7 110.2(6)
O8 Cl2 O6 108.3(5)
O9 Cl2 O6 110.5(4)
O7 Cl2 O6 111.8(5)
O10 Cl3 O12 110.8(5)
O10 Cl3 O13 114.0(7)
O12 Cl3 O13 108.5(5)
O10 Cl3 O11 104.5(6)
O12 Cl3 O11 111.5(6)
O13 Cl3 O11 107.5(5)
C3 N1 C5 111.7(4)
C3 N1 C1 110.9(5)
C5 N1 C1 111.4(5)
C3 N1 Co1 108.4(3)
C5 N1 Co1 107.4(3)
C1 N1 Co1 106.8(3)
C2 N2 C7 110.7(4)
C2 N2 Co1 108.4(3)
C7 N2 Co1 116.9(3)
C15 N3 C4 111.9(4)
C15 N3 Co1 117.1(3)
C4 N3 Co1 108.0(3)
C23' N4 C6 114.7(7)
C6 N4 C23 106.5(6)
C23' N4 Co1 126.3(6)
C6 N4 Co1 108.2(4)
C23 N4 Co1 107.9(6)
C33 N5 C31 111.8(5)
C33 N5 C35 111.2(4)
C31 N5 C35 111.2(5)
C33 N5 Co2 108.2(3)
C31 N5 Co2 107.4(3)
C35 N5 Co2 106.8(3)
C32 N6 C14 111.4(5)
C32 N6 Co2 108.4(3)
C14 N6 Co2 114.1(4)
C22 N7 C34 111.0(4)
C22 N7 Co2 116.7(3)
C34 N7 Co2 108.2(4)
C30' N8 C36 113.9(7)
C36 N8 C30 103.6(6)
C30' N8 Co2 125.1(6)
C36 N8 Co2 108.6(4)
C30 N8 Co2 106.9(6)
C37 N9 Co2 177.6(4)
N1 C1 C2 109.7(5)
N2 C2 C1 108.8(5)
N1 C3 C4 110.1(5)
N3 C4 C3 108.8(5)
N1 C5 C6 110.3(5)
N4 C6 C5 109.4(5)
N2 C7 C9 112.0(5)
C13 C8 C9 120.8(6)
C10 C9 C8 119.0(5)
C10 C9 C7 120.8(5)
C8 C9 C7 120.3(5)
C11 C10 C9 120.3(5)
C10 C11 C12 120.4(6)
C13 C12 C11 120.2(6)
C12 C13 C8 119.3(5)
C12 C13 C14 122.5(6)
C8 C13 C14 118.1(6)
C13 C14 N6 112.6(5)
N3 C15 C17 113.3(5)
C21 C16 C17 121.5(5)
C18 C17 C16 117.7(5)
C18 C17 C15 121.9(5)
C16 C17 C15 120.4(5)
C19 C18 C17 120.7(6)
C20 C19 C18 120.4(6)
C21 C20 C19 120.8(6)
C20 C21 C16 119.1(5)
C20 C21 C22 121.9(5)
C16 C21 C22 119.0(5)
N7 C22 C21 112.3(5)
C25 C23 N4 108.8(9)
C25 C24 C29 120.0
C24 C25 C26 120.0
C24 C25 C23 119.1(7)
C26 C25 C23 120.9(7)
C25 C26 C27 120.0
C28 C27 C26 120.0
C29 C28 C27 120.0
C28 C29 C24 120.0
C28 C29 C30 121.3(7)
C24 C29 C30 118.6(7)
C29 C30 N8 108.2(9)
N4 C23' C25' 118.3(11)
C25' C24' C29' 120.0
C26' C25' C24' 120.0
C26' C25' C23' 120.5(8)
C24' C25' C23' 119.5(8)
C25' C26' C27' 120.0
C28' C27' C26' 120.0
C27' C28' C29' 120.0
C28' C29' C24' 120.0
C28' C29' C30' 121.7(7)
C24' C29' C30' 118.2(7)
N8 C30' C29' 120.1(9)
N5 C31 C32 109.3(5)
N6 C32 C31 109.2(5)
N5 C33 C34 110.6(5)
N7 C34 C33 108.1(5)
N5 C35 C36 110.3(5)
N8 C36 C35 109.2(5)
N9 C37 O1 179.5(6)
N10 C38 C39 166(3)
C41 C40 N11 176(2)

loop_
_geom_bond_atom_site_label_1
_geom_bond_atom_site_label_2
_geom_bond_distance
Co1 O1 1.986(4)
Co1 N2 2.105(4)
Co1 N4 2.110(5)
Co1 N3 2.123(5)
Co1 N1 2.215(4)
Co2 N9 1.987(4)
Co2 N8 2.088(5)
Co2 N6 2.112(5)
Co2 N7 2.115(5)
Co2 N5 2.223(4)
O1 C37 1.192(6)
Cl1 O4 1.384(5)
Cl1 O2 1.417(5)
Cl1 O5 1.428(5)
Cl1 O3 1.441(5)
Cl2 O8 1.381(6)
Cl2 O9 1.385(7)
Cl2 O7 1.395(6)
Cl2 O6 1.402(5)
Cl3 O10 1.389(6)
Cl3 O12 1.405(6)
Cl3 O13 1.441(9)
Cl3 O11 1.475(9)
N1 C3 1.477(8)
N1 C5 1.481(7)
N1 C1 1.488(7)
N2 C2 1.487(7)
N2 C7 1.498(7)
N3 C15 1.486(7)
N3 C4 1.490(7)
N4 C23' 1.445(14)
N4 C6 1.492(7)
N4 C23 1.627(14)
N5 C33 1.468(8)
N5 C31 1.472(8)
N5 C35 1.476(7)
N6 C32 1.475(7)
N6 C14 1.505(7)
N7 C22 1.481(7)
N7 C34 1.499(7)
N8 C30' 1.454(13)
N8 C36 1.490(7)
N8 C30 1.651(14)
N9 C37 1.174(6)
C1 C2 1.501(8)
C3 C4 1.512(8)
C5 C6 1.500(8)
C7 C9 1.502(8)
C8 C13 1.396(8)
C8 C9 1.401(7)
C9 C10 1.384(8)
C10 C11 1.383(9)
C11 C12 1.391(9)
C12 C13 1.377(9)
C13 C14 1.506(8)
C15 C17 1.506(8)
C16 C21 1.387(8)
C16 C17 1.402(8)
C17 C18 1.393(8)
C18 C19 1.378(9)
C19 C20 1.376(9)
C20 C21 1.370(8)
C21 C22 1.515(8)
C23 C25 1.501(14)
C24 C25 1.3900
C24 C29 1.3900
C25 C26 1.3900
C26 C27 1.3900
C27 C28 1.3900
C28 C29 1.3900
C29 C30 1.508(14)
C23' C25' 1.507(16)
C24' C25' 1.3900
C24' C29' 1.3900
C25' C26' 1.3900
C26' C27' 1.3900
C27' C28' 1.3900
C28' C29' 1.3900
C29' C30' 1.524(14)
C31 C32 1.524(9)
C33 C34 1.515(9)
C35 C36 1.501(9)
N10 C38 1.194(17)
C38 C39 1.436(17)
N11 C40 1.132(14)
C40 C41 1.462(16)

loop_
_geom_torsion_atom_site_label_1
_geom_torsion_atom_site_label_2
_geom_torsion_atom_site_label_3
_geom_torsion_atom_site_label_4
_geom_torsion
C3 N1 C1 C2 -81.3(6)
C5 N1 C1 C2 153.6(5)
Co1 N1 C1 C2 36.6(6)
C7 N2 C2 C1 175.6(5)
Co1 N2 C2 C1 46.1(6)
N1 C1 C2 N2 -56.2(7)
C5 N1 C3 C4 -85.5(6)
C1 N1 C3 C4 149.7(5)
Co1 N1 C3 C4 32.7(5)
C15 N3 C4 C3 177.8(5)
Co1 N3 C4 C3 47.6(5)
N1 C3 C4 N3 -54.3(6)
C3 N1 C5 C6 153.4(5)
C1 N1 C5 C6 -82.1(6)
Co1 N1 C5 C6 34.6(6)
C23' N4 C6 C5 -167.7(8)
C23 N4 C6 C5 161.2(7)
Co1 N4 C6 C5 45.5(6)
N1 C5 C6 N4 -54.5(7)
C2 N2 C7 C9 158.6(5)
Co1 N2 C7 C9 -76.6(5)
C13 C8 C9 C10 -0.1(7)
C13 C8 C9 C7 177.9(5)
N2 C7 C9 C10 -52.2(7)
N2 C7 C9 C8 129.8(5)
C8 C9 C10 C11 -1.5(8)
C7 C9 C10 C11 -179.5(5)
C9 C10 C11 C12 2.4(9)
C10 C11 C12 C13 -1.6(9)
C11 C12 C13 C8 0.0(8)
C11 C12 C13 C14 177.3(5)
C9 C8 C13 C12 0.8(8)
C9 C8 C13 C14 -176.6(5)
C12 C13 C14 N6 48.5(7)
C8 C13 C14 N6 -134.1(5)
C32 N6 C14 C13 -155.5(5)
Co2 N6 C14 C13 81.3(6)
C4 N3 C15 C17 163.3(5)
Co1 N3 C15 C17 -71.4(5)
C21 C16 C17 C18 -0.5(8)
C21 C16 C17 C15 -179.4(5)
N3 C15 C17 C18 -39.2(8)
N3 C15 C17 C16 139.7(5)
C16 C17 C18 C19 0.8(9)
C15 C17 C18 C19 179.7(6)
C17 C18 C19 C20 -0.5(11)
C18 C19 C20 C21 0.0(11)
C19 C20 C21 C16 0.3(9)
C19 C20 C21 C22 -178.6(6)
C17 C16 C21 C20 -0.1(8)
C17 C16 C21 C22 178.9(5)
C34 N7 C22 C21 -164.1(5)
Co2 N7 C22 C21 71.3(6)
C20 C21 C22 N7 41.9(8)
C16 C21 C22 N7 -137.0(5)
C23' N4 C23 C25 40.5(14)
C6 N4 C23 C25 151.4(8)
Co1 N4 C23 C25 -92.6(9)
C29 C24 C25 C26 0.0
C29 C24 C25 C23 176.8(9)
N4 C23 C25 C24 128.4(8)
N4 C23 C25 C26 -54.8(10)
C24 C25 C26 C27 0.0
C23 C25 C26 C27 -176.7(9)
C25 C26 C27 C28 0.0
C26 C27 C28 C29 0.0
C27 C28 C29 C24 0.0
C27 C28 C29 C30 175.7(9)
C25 C24 C29 C28 0.0
C25 C24 C29 C30 -175.8(9)
C28 C29 C30 N8 55.2(10)
C24 C29 C30 N8 -129.0(7)
C30' N8 C30 C29 -37.2(12)
C36 N8 C30 C29 -151.2(8)
Co2 N8 C30 C29 94.1(8)
C6 N4 C23' C25' 159.2(9)
C23 N4 C23' C25' -121(2)
Co1 N4 C23' C25' -61.0(15)
C29' C24' C25' C26' 0.0
C29' C24' C25' C23' 179.9(9)
N4 C23' C25' C26' -57.8(13)
N4 C23' C25' C24' 122.3(10)
C24' C25' C26' C27' 0.0
C23' C25' C26' C27' -179.9(10)
C25' C26' C27' C28' 0.0
C26' C27' C28' C29' 0.0
C27' C28' C29' C24' 0.0
C27' C28' C29' C30' 177.4(9)
C25' C24' C29' C28' 0.0
C25' C24' C29' C30' -177.5(8)
C36 N8 C30' C29' -161.0(9)
C30 N8 C30' C29' 122.8(19)
Co2 N8 C30' C29' 61.4(14)
C28' C29' C30' N8 58.4(13)
C24' C29' C30' N8 -124.1(10)
C33 N5 C31 C32 82.3(7)
C35 N5 C31 C32 -152.8(6)
Co2 N5 C31 C32 -36.2(7)
C14 N6 C32 C31 -172.1(6)
Co2 N6 C32 C31 -45.8(7)
N5 C31 C32 N6 56.0(8)
C31 N5 C33 C34 -150.9(5)
C35 N5 C33 C34 84.2(6)
Co2 N5 C33 C34 -32.8(5)
C22 N7 C34 C33 -176.9(5)
Co2 N7 C34 C33 -47.7(5)
N5 C33 C34 N7 54.4(6)
C33 N5 C35 C36 -152.9(5)
C31 N5 C35 C36 81.8(6)
Co2 N5 C35 C36 -35.1(6)
C30' N8 C36 C35 170.1(8)
C30 N8 C36 C35 -158.9(7)
Co2 N8 C36 C35 -45.4(7)
N5 C35 C36 N8 54.7(7)
